data_7037360
loop_
_publ_author_name
'Livingstone, Zoe'
'Hern\'an-G\'omez, Alberto'
'Baillie, Sharon E.'
'Armstrong, David R.'
'Carrella, Luca M.'
'Clegg, William'
'Harrington, Ross W.'
'Kennedy, Alan R.'
'Rentschler, Eva'
'Hevia, Eva'

_publ_section_title
;
 Assessing the reactivity of sodium alkyl-magnesiates towards quinoxaline:
 single electron transfer (SET) vs. nucleophilic alkylation processes.
;
_journal_issue 14
_journal_name_full 'Dalton transactions (Cambridge, England : 2003)'
_journal_page_first 6175
_journal_page_last 6182
_journal_paper_doi 10.1039/c5dt04044b
_journal_volume 45
_journal_year 2016
_chemical_formula_moiety 'C24 H48 Na O6 +,C45 H62 Mg N3 Si -'
_chemical_formula_sum 'C69 H110 Mg N3 Na O6 Si'
_chemical_formula_weight 1152.98
_chemical_properties_physical Air-sensitive
_space_group_crystal_system orthorhombic
_space_group_IT_number 57
_space_group_name_Hall '-P 2c 2b'
_space_group_name_H-M_alt 'P b c m'
_symmetry_space_group_name_Hall '-P 2c 2b'
_symmetry_space_group_name_H-M 'P b c m'
_atom_sites_solution_hydrogens geom
_atom_sites_solution_primary direct
_atom_sites_solution_secondary difmap
_audit_creation_method SHELXL-2014/7
_audit_update_record
;
2015-10-14 deposited with the CCDC.
2015-11-18 downloaded from the CCDC.
;
_cell_angle_alpha 90
_cell_angle_beta 90
_cell_angle_gamma 90
_cell_formula_units_Z 4
_cell_length_a 13.3693(4)
_cell_length_b 20.9222(6)
_cell_length_c 24.8200(8)
_cell_measurement_reflns_used 6899
_cell_measurement_temperature 150(2)
_cell_measurement_theta_max 26.66
_cell_measurement_theta_min 2.54
_cell_volume 6942.5(4)
_computing_cell_refinement
;
CrysAlisPro, Oxford Diffraction Ltd.,
Version 1.171.34.44 (release 25-10-2010 CrysAlis171 .NET)
(compiled Oct 25 2010,18:11:34)
;
_computing_data_collection
;
CrysAlisPro, Oxford Diffraction Ltd.,
Version 1.171.34.44 (release 25-10-2010 CrysAlis171 .NET)
(compiled Oct 25 2010,18:11:34)
;
_computing_data_reduction
;
CrysAlisPro, Oxford Diffraction Ltd.,
Version 1.171.34.44 (release 25-10-2010 CrysAlis171 .NET)
(compiled Oct 25 2010,18:11:34)
;
_computing_molecular_graphics 'Bruker SHELXTL'
_computing_publication_material 'SHELXL-2014/7 and local programs'
_computing_structure_refinement SHELXL-2014/7
_computing_structure_solution 'Bruker SHELXTL'
_diffrn_ambient_temperature 150(2)
_diffrn_detector_area_resol_mean 10.3968
_diffrn_measured_fraction_theta_full 0.997
_diffrn_measured_fraction_theta_max 0.920
_diffrn_measurement_device_type 'Oxford Diffraction Gemini A Ultra diffractometer'
_diffrn_measurement_method '\w scans'
_diffrn_radiation_type MoK\a
_diffrn_radiation_wavelength 0.71073
_diffrn_reflns_av_R_equivalents 0.0351
_diffrn_reflns_av_unetI/netI 0.0378
_diffrn_reflns_Laue_measured_fraction_full 0.997
_diffrn_reflns_Laue_measured_fraction_max 0.920
_diffrn_reflns_limit_h_max 16
_diffrn_reflns_limit_h_min -15
_diffrn_reflns_limit_k_max 21
_diffrn_reflns_limit_k_min -25
_diffrn_reflns_limit_l_max 26
_diffrn_reflns_limit_l_min -31
_diffrn_reflns_number 18830
_diffrn_reflns_point_group_measured_fraction_full 0.997
_diffrn_reflns_point_group_measured_fraction_max 0.920
_diffrn_reflns_theta_full 25.242
_diffrn_reflns_theta_max 26.722
_diffrn_reflns_theta_min 2.546
_diffrn_source 'Enhance (Mo) X-ray Source'
_exptl_absorpt_coefficient_mu 0.098
_exptl_absorpt_correction_type none
_exptl_crystal_colour colourless
_exptl_crystal_density_diffrn 1.103
_exptl_crystal_description block
_exptl_crystal_F_000 2520
_exptl_crystal_recrystallization_method 'Re-crystallisation from solvent: THF'
_exptl_crystal_size_max 0.320
_exptl_crystal_size_mid 0.300
_exptl_crystal_size_min 0.300
_refine_diff_density_max 0.483
_refine_diff_density_min -0.373
_refine_diff_density_rms 0.049
_refine_ls_extinction_method none
_refine_ls_goodness_of_fit_ref 1.040
_refine_ls_hydrogen_treatment constr
_refine_ls_matrix_type full
_refine_ls_number_parameters 514
_refine_ls_number_reflns 6943
_refine_ls_number_restraints 1199
_refine_ls_restrained_S_all 1.118
_refine_ls_R_factor_all 0.0920
_refine_ls_R_factor_gt 0.0672
_refine_ls_shift/su_max 0.003
_refine_ls_shift/su_mean 0.000
_refine_ls_structure_factor_coef Fsqd
_refine_ls_weighting_details 'w=1/[\s^2^(Fo^2^)+(0.0779P)^2^+6.3613P] where P=(Fo^2^+2Fc^2^)/3'
_refine_ls_weighting_scheme calc
_refine_ls_wR_factor_gt 0.1723
_refine_ls_wR_factor_ref 0.1919
_reflns_Friedel_coverage 0.000
_reflns_number_gt 5114
_reflns_number_total 6943
_reflns_threshold_expression 'I > 2\s(I)'
_cod_data_source_file c5dt04044b2.cif
_cod_data_source_block rem560c
_cod_depositor_comments 'Adding full bibliography for 7037359--7037362.cif.'
_cod_database_code 7037360
_shelx_shelxl_version_number 2014/7
_shelx_space_group_comment
;
The symmetry employed for this shelxl refinement is uniquely defined
by the following loop, which should always be used as a source of
symmetry information in preference to the above space-group names.
They are only intended as comments.
;
_shelx_estimated_absorpt_t_min 0.969
_shelx_estimated_absorpt_t_max 0.971

loop_
_space_group_symop_operation_xyz
'x, y, z'
'-x, -y, z+1/2'
'x, -y+1/2, -z'
'-x, y+1/2, -z+1/2'
'-x, -y, -z'
'x, y, -z-1/2'
'-x, y-1/2, z'
'x, -y-1/2, z-1/2'

loop_
_atom_site_label
_atom_site_type_symbol
_atom_site_fract_x
_atom_site_fract_y
_atom_site_fract_z
_atom_site_U_iso_or_equiv
_atom_site_adp_type
_atom_site_occupancy
_atom_site_site_symmetry_order
_atom_site_calc_flag
_atom_site_refinement_flags_posn
_atom_site_refinement_flags_adp
_atom_site_refinement_flags_occupancy
_atom_site_disorder_assembly
_atom_site_disorder_group
Mg Mg 0.88865(8) 0.64218(6) 0.2500 0.0370(3) Uani 1 2 d S TU P . .
Si Si 1.08720(6) 0.64111(4) 0.2500 0.0233(2) Uani 1 2 d S TU P . .
C1 C 1.1937(3) 0.58230(17) 0.2537(5) 0.0266(11) Uani 0.5 1 d D U P A -1
C2 C 1.2136(3) 0.5339(2) 0.21681(18) 0.0327(10) Uani 0.5 1 d D U P A -1
H2 H 1.1728 0.5302 0.1856 0.039 Uiso 0.5 1 calc R U P A -1
C3 C 1.2910(5) 0.4909(3) 0.2242(2) 0.0444(13) Uani 0.5 1 d D U P A -1
H3 H 1.3008 0.4570 0.1993 0.053 Uiso 0.5 1 calc R U P A -1
C4 C 1.3538(5) 0.4974(3) 0.2677(2) 0.0470(14) Uani 0.5 1 d D U P A -1
H4 H 1.4082 0.4687 0.2725 0.056 Uiso 0.5 1 calc R U P A -1
C5 C 1.3373(4) 0.5454(3) 0.3043(2) 0.0516(14) Uani 0.5 1 d D U P A -1
H5 H 1.3808 0.5503 0.3343 0.062 Uiso 0.5 1 calc R U P A -1
C6 C 1.2574(4) 0.5867(2) 0.2976(2) 0.0392(11) Uani 0.5 1 d D U P A -1
H6 H 1.2460 0.6190 0.3238 0.047 Uiso 0.5 1 calc R U P A -1
C7 C 1.1539(2) 0.72161(15) 0.2500 0.0308(7) Uani 1 2 d DS TU P A .
C8 C 1.2574(3) 0.72955(18) 0.2500 0.0546(11) Uani 1 2 d DS TU P . .
H8 H 1.2993 0.6929 0.2500 0.066 Uiso 1 2 calc R U P A .
C9 C 1.3004(3) 0.7898(2) 0.2500 0.0851(19) Uani 1 2 d DS TU P A .
H9 H 1.3712 0.7940 0.2500 0.102 Uiso 1 2 calc R U P . .
C10 C 1.2413(3) 0.84364(19) 0.2500 0.0763(16) Uani 1 2 d DS TU P . .
H10 H 1.2710 0.8849 0.2500 0.092 Uiso 1 2 calc R U P A .
C11 C 1.1395(3) 0.83751(17) 0.2500 0.0475(9) Uani 1 2 d DS TU P A .
H11 H 1.0981 0.8745 0.2500 0.057 Uiso 1 2 calc R U P . .
C12 C 1.0972(3) 0.77764(15) 0.2500 0.0326(7) Uani 1 2 d DS TU P . .
H12 H 1.0263 0.7742 0.2500 0.039 Uiso 1 2 calc R U P A .
N1 N 1.00431(14) 0.63436(9) 0.19809(7) 0.0281(4) Uani 1 1 d . U . . .
C13 C 1.02227(17) 0.62222(10) 0.14349(9) 0.0295(5) Uani 1 1 d D U . . .
C14 C 1.0342(2) 0.67177(11) 0.10543(10) 0.0401(6) Uani 1 1 d D U . . .
C15 C 1.0529(3) 0.65754(13) 0.05174(10) 0.0527(8) Uani 1 1 d D U . . .
H15 H 1.0612 0.6917 0.0269 0.063 Uiso 1 1 calc R U . . .
C16 C 1.0599(2) 0.59598(13) 0.03341(11) 0.0476(7) Uani 1 1 d D U . . .
H16 H 1.0749 0.5874 -0.0033 0.057 Uiso 1 1 calc R U . . .
C17 C 1.0446(2) 0.54700(12) 0.06929(10) 0.0403(6) Uani 1 1 d D U . . .
H17 H 1.0475 0.5041 0.0568 0.048 Uiso 1 1 calc R U . . .
C18 C 1.02511(18) 0.55855(11) 0.12326(10) 0.0339(5) Uani 1 1 d D U . . .
C19 C 1.0221(2) 0.74090(12) 0.12134(11) 0.0531(8) Uani 1 1 d D U . . .
H19 H 1.0103 0.7425 0.1611 0.064 Uiso 1 1 calc R U . . .
C20 C 1.1162(3) 0.78074(14) 0.10895(13) 0.0715(11) Uani 1 1 d D U . . .
H20A H 1.1050 0.8252 0.1199 0.107 Uiso 1 1 calc R U . . .
H20B H 1.1733 0.7632 0.1289 0.107 Uiso 1 1 calc R U . . .
H20C H 1.1302 0.7791 0.0702 0.107 Uiso 1 1 calc R U . . .
C21 C 0.9307(3) 0.76915(15) 0.09359(16) 0.0829(13) Uani 1 1 d D U . . .
H21A H 0.9233 0.8141 0.1041 0.124 Uiso 1 1 calc R U . . .
H21B H 0.9391 0.7663 0.0544 0.124 Uiso 1 1 calc R U . . .
H21C H 0.8709 0.7453 0.1044 0.124 Uiso 1 1 calc R U . . .
C22 C 0.9982(2) 0.50255(12) 0.15954(12) 0.0502(7) Uani 1 1 d D U . . .
H22 H 1.0149 0.5119 0.1980 0.060 Uiso 0.5 1 calc R U P B 1
H22X H 0.9908 0.5206 0.1966 0.060 Uiso 0.5 1 calc R U P C 2
C23 C 0.8770(5) 0.4964(3) 0.1509(4) 0.0527(19) Uani 0.5 1 d D U P D 1
H23A H 0.8513 0.4611 0.1728 0.079 Uiso 0.5 1 calc R U P D 1
H23B H 0.8446 0.5363 0.1619 0.079 Uiso 0.5 1 calc R U P D 1
H23C H 0.8627 0.4881 0.1128 0.079 Uiso 0.5 1 calc R U P D 1
C24 C 1.0381(5) 0.4370(2) 0.1426(2) 0.0441(13) Uani 0.5 1 d D U P D 1
H24A H 1.0164 0.4047 0.1687 0.066 Uiso 0.5 1 calc R U P D 1
H24B H 1.0121 0.4261 0.1068 0.066 Uiso 0.5 1 calc R U P D 1
H24C H 1.1113 0.4382 0.1414 0.066 Uiso 0.5 1 calc R U P D 1
C23X C 0.9081(6) 0.4707(3) 0.1483(4) 0.060(2) Uani 0.5 1 d D U P D 2
H23D H 0.8988 0.4358 0.1741 0.091 Uiso 0.5 1 calc R U P D 2
H23E H 0.8523 0.5009 0.1513 0.091 Uiso 0.5 1 calc R U P D 2
H23F H 0.9105 0.4533 0.1116 0.091 Uiso 0.5 1 calc R U P D 2
C24X C 1.0946(6) 0.4554(3) 0.1618(3) 0.0622(18) Uani 0.5 1 d D U P D 2
H24D H 1.1547 0.4804 0.1698 0.093 Uiso 0.5 1 calc R U P D 2
H24E H 1.0846 0.4233 0.1901 0.093 Uiso 0.5 1 calc R U P D 2
H24F H 1.1026 0.4340 0.1270 0.093 Uiso 0.5 1 calc R U P D 2
N2 N 0.7477(3) 0.6659(2) 0.2608(2) 0.0462(17) Uani 0.5 1 d D U P E -1
C25 C 0.6708(3) 0.6187(3) 0.2484(8) 0.0631(13) Uani 0.5 1 d D U P E -1
C26 C 0.5938(5) 0.6437(5) 0.2074(3) 0.083(2) Uani 0.5 1 d D U P E -1
H26A H 0.6262 0.6482 0.1717 0.099 Uiso 0.5 1 calc R U P E -1
H26B H 0.5387 0.6124 0.2038 0.099 Uiso 0.5 1 calc R U P E -1
C27 C 0.5511(5) 0.7078(4) 0.2243(3) 0.092(2) Uani 0.5 1 d D U P E -1
H27A H 0.5128 0.7030 0.2582 0.110 Uiso 0.5 1 calc R U P E -1
H27B H 0.5053 0.7241 0.1962 0.110 Uiso 0.5 1 calc R U P E -1
C28 C 0.6374(5) 0.7546(4) 0.2326(3) 0.082(2) Uani 0.5 1 d D U P E -1
H28A H 0.6103 0.7960 0.2453 0.098 Uiso 0.5 1 calc R U P E -1
H28B H 0.6711 0.7621 0.1977 0.098 Uiso 0.5 1 calc R U P E -1
C29 C 0.7144(4) 0.7301(3) 0.2735(2) 0.0604(15) Uani 0.5 1 d D U P E -1
C30 C 0.6165(6) 0.5910(5) 0.2975(4) 0.093(3) Uani 0.5 1 d D U P E -1
H30A H 0.5664 0.5598 0.2855 0.139 Uiso 0.5 1 calc R U P E -1
H30B H 0.6650 0.5698 0.3211 0.139 Uiso 0.5 1 calc R U P E -1
H30C H 0.5833 0.6255 0.3172 0.139 Uiso 0.5 1 calc R U P E -1
C31 C 0.7257(5) 0.5629(3) 0.2219(3) 0.077(2) Uani 0.5 1 d D U P E -1
H31A H 0.6776 0.5293 0.2126 0.116 Uiso 0.5 1 calc R U P E -1
H31B H 0.7593 0.5778 0.1892 0.116 Uiso 0.5 1 calc R U P E -1
H31C H 0.7754 0.5457 0.2471 0.116 Uiso 0.5 1 calc R U P E -1
C32 C 0.6727(5) 0.7380(5) 0.3313(3) 0.086(2) Uani 0.5 1 d D U P E -1
H32A H 0.6519 0.7824 0.3369 0.129 Uiso 0.5 1 calc R U P E -1
H32B H 0.6151 0.7096 0.3362 0.129 Uiso 0.5 1 calc R U P E -1
H32C H 0.7248 0.7269 0.3575 0.129 Uiso 0.5 1 calc R U P E -1
C33 C 0.8078(4) 0.7724(3) 0.2703(3) 0.0657(18) Uani 0.5 1 d D U P E -1
H33A H 0.7896 0.8167 0.2786 0.098 Uiso 0.5 1 calc R U P E -1
H33B H 0.8575 0.7574 0.2964 0.098 Uiso 0.5 1 calc R U P E -1
H33C H 0.8360 0.7702 0.2339 0.098 Uiso 0.5 1 calc R U P E -1
Na Na 0.5000 0.5000 0.5000 0.0588(5) Uani 1 2 d S U P . .
O1 O 0.55266(19) 0.43871(12) 0.42492(13) 0.0850(8) Uani 1 1 d D U . . .
C34 C 0.6209(4) 0.3860(3) 0.4207(3) 0.1214(18) Uani 1 1 d D U . . .
H34A H 0.6223 0.3606 0.4543 0.146 Uiso 0.5 1 calc R U P F 1
H34B H 0.6895 0.4009 0.4123 0.146 Uiso 0.5 1 calc R U P F 1
H34C H 0.6853 0.3977 0.4378 0.146 Uiso 0.5 1 calc R U P G 2
H34D H 0.5932 0.3487 0.4402 0.146 Uiso 0.5 1 calc R U P G 2
C35 C 0.5770(9) 0.3475(4) 0.3741(5) 0.122(3) Uani 0.5 1 d D U P H 1
H35A H 0.5147 0.3252 0.3846 0.147 Uiso 0.5 1 calc R U P H 1
H35B H 0.6256 0.3161 0.3597 0.147 Uiso 0.5 1 calc R U P H 1
C36 C 0.5558(11) 0.4039(5) 0.3320(4) 0.115(4) Uani 0.5 1 d D U P H 1
H36A H 0.6178 0.4215 0.3160 0.138 Uiso 0.5 1 calc R U P H 1
H36B H 0.5081 0.3915 0.3034 0.138 Uiso 0.5 1 calc R U P H 1
C37 C 0.5100(3) 0.4478(2) 0.3737(2) 0.0949(13) Uani 1 1 d D U . . .
H37A H 0.5198 0.4927 0.3624 0.114 Uiso 0.5 1 calc R U P H 1
H37B H 0.4371 0.4396 0.3757 0.114 Uiso 0.5 1 calc R U P H 1
H37C H 0.5439 0.4827 0.3539 0.114 Uiso 0.5 1 calc R U P H 2
H37D H 0.4377 0.4576 0.3764 0.114 Uiso 0.5 1 calc R U P H 2
C35X C 0.6380(9) 0.3690(7) 0.3657(5) 0.138(4) Uani 0.5 1 d D U P H 2
H35C H 0.6560 0.3234 0.3611 0.165 Uiso 0.5 1 calc R U P H 2
H35D H 0.6884 0.3966 0.3480 0.165 Uiso 0.5 1 calc R U P H 2
C36X C 0.5271(11) 0.3843(6) 0.3468(6) 0.137(5) Uani 0.5 1 d D U P H 2
H36C H 0.5223 0.3877 0.3071 0.164 Uiso 0.5 1 calc R U P H 2
H36D H 0.4793 0.3516 0.3598 0.164 Uiso 0.5 1 calc R U P H 2
O2 O 0.65453(16) 0.55744(13) 0.49884(12) 0.0805(8) Uani 1 1 d D U . . .
C38 C 0.7275(3) 0.5492(2) 0.4574(2) 0.1035(15) Uani 1 1 d D U . . .
H38A H 0.6952 0.5335 0.4241 0.124 Uiso 1 1 calc R U . . .
H38B H 0.7784 0.5176 0.4688 0.124 Uiso 1 1 calc R U . . .
C39 C 0.7751(3) 0.6116(2) 0.4476(2) 0.0984(14) Uani 1 1 d D U . . .
H39A H 0.7539 0.6289 0.4123 0.118 Uiso 0.5 1 calc R U P I 1
H39B H 0.8488 0.6072 0.4476 0.118 Uiso 0.5 1 calc R U P I 1
H39C H 0.8402 0.6078 0.4289 0.118 Uiso 0.5 1 calc R U P J 2
H39D H 0.7309 0.6416 0.4280 0.118 Uiso 0.5 1 calc R U P J 2
C40 C 0.7415(6) 0.6565(4) 0.4934(4) 0.088(3) Uani 0.5 1 d D U P K 1
H40A H 0.6941 0.6894 0.4803 0.106 Uiso 0.5 1 calc R U P K 1
H40B H 0.7992 0.6776 0.5109 0.106 Uiso 0.5 1 calc R U P K 1
C41 C 0.6892(4) 0.6077(3) 0.5321(2) 0.1191(18) Uani 1 1 d D U . . .
H41A H 0.7372 0.5914 0.5592 0.143 Uiso 0.5 1 calc R U P K 1
H41B H 0.6326 0.6283 0.5512 0.143 Uiso 0.5 1 calc R U P K 1
H41C H 0.7018 0.5925 0.5693 0.143 Uiso 0.5 1 calc R U P K 2
H41D H 0.6405 0.6434 0.5332 0.143 Uiso 0.5 1 calc R U P K 2
C40X C 0.7858(6) 0.6280(5) 0.5048(4) 0.098(3) Uani 0.5 1 d D U P K 2
H40C H 0.7966 0.6745 0.5092 0.118 Uiso 0.5 1 calc R U P K 2
H40D H 0.8435 0.6051 0.5207 0.118 Uiso 0.5 1 calc R U P K 2
O3 O 0.42347(15) 0.57781(11) 0.44495(10) 0.0663(7) Uani 1 1 d D U . . .
C42 C 0.4697(3) 0.63669(17) 0.43310(17) 0.0713(10) Uani 1 1 d D U . . .
H42A H 0.5245 0.6306 0.4067 0.086 Uiso 1 1 calc R U . . .
H42B H 0.4979 0.6559 0.4662 0.086 Uiso 1 1 calc R U . . .
C43 C 0.3907(3) 0.6786(2) 0.4102(2) 0.0945(13) Uani 1 1 d D U . . .
H43A H 0.4095 0.7242 0.4138 0.113 Uiso 0.5 1 calc R U P L 1
H43B H 0.3799 0.6689 0.3716 0.113 Uiso 0.5 1 calc R U P L 1
H43C H 0.4188 0.7091 0.3837 0.113 Uiso 0.5 1 calc R U P M 2
H43D H 0.3553 0.7026 0.4388 0.113 Uiso 0.5 1 calc R U P M 2
C44 C 0.3025(5) 0.6651(3) 0.4407(3) 0.077(2) Uani 0.5 1 d D U P N 1
H44A H 0.2410 0.6748 0.4200 0.092 Uiso 0.5 1 calc R U P N 1
H44B H 0.3015 0.6888 0.4752 0.092 Uiso 0.5 1 calc R U P N 1
C45 C 0.3154(4) 0.5949(3) 0.4492(3) 0.0531(14) Uani 0.5 1 d D U P N 1
H45A H 0.2898 0.5830 0.4853 0.064 Uiso 0.5 1 calc R U P N 1
H45B H 0.2765 0.5711 0.4219 0.064 Uiso 0.5 1 calc R U P N 1
C44X C 0.3200(6) 0.6291(3) 0.3824(3) 0.075(2) Uani 0.5 1 d D U P N 2
H44C H 0.2502 0.6449 0.3818 0.090 Uiso 0.5 1 calc R U P N 2
H44D H 0.3418 0.6206 0.3450 0.090 Uiso 0.5 1 calc R U P N 2
C45X C 0.3285(5) 0.5701(3) 0.4161(3) 0.0589(16) Uani 0.5 1 d D U P N 2
H45C H 0.2719 0.5668 0.4416 0.071 Uiso 0.5 1 calc R U P N 2
H45D H 0.3297 0.5313 0.3932 0.071 Uiso 0.5 1 calc R U P N 2

loop_
_atom_site_aniso_label
_atom_site_aniso_U_11
_atom_site_aniso_U_22
_atom_site_aniso_U_33
_atom_site_aniso_U_23
_atom_site_aniso_U_13
_atom_site_aniso_U_12
Mg 0.0237(6) 0.0366(6) 0.0507(7) 0.000 0.000 0.0015(5)
Si 0.0240(4) 0.0201(4) 0.0259(4) 0.000 0.000 0.0002(3)
C1 0.0259(15) 0.0284(15) 0.025(3) 0.001(3) 0.004(3) 0.0004(13)
C2 0.030(2) 0.038(2) 0.030(2) -0.0021(19) -0.0014(18) 0.0048(19)
C3 0.043(3) 0.048(3) 0.042(3) -0.008(2) 0.000(2) 0.018(3)
C4 0.043(3) 0.050(3) 0.048(3) 0.002(2) -0.007(2) 0.022(3)
C5 0.047(3) 0.059(3) 0.049(3) -0.004(2) -0.021(2) 0.018(3)
C6 0.040(3) 0.042(3) 0.035(3) -0.004(2) -0.011(2) 0.010(2)
C7 0.0313(16) 0.0263(15) 0.0348(17) 0.000 0.000 -0.0040(13)
C8 0.0314(19) 0.0313(18) 0.101(4) 0.000 0.000 -0.0034(15)
C9 0.037(2) 0.042(2) 0.176(6) 0.000 0.000 -0.0135(19)
C10 0.057(3) 0.0282(19) 0.144(5) 0.000 0.000 -0.0162(18)
C11 0.056(2) 0.0263(17) 0.060(2) 0.000 0.000 -0.0026(16)
C12 0.0395(18) 0.0297(15) 0.0285(16) 0.000 0.000 -0.0017(14)
N1 0.0273(9) 0.0262(9) 0.0309(10) 0.0064(8) -0.0048(8) -0.0029(8)
C13 0.0261(11) 0.0292(11) 0.0331(12) 0.0049(9) -0.0077(9) -0.0022(9)
C14 0.0572(16) 0.0295(12) 0.0335(13) 0.0072(10) -0.0199(11) -0.0117(11)
C15 0.088(2) 0.0391(14) 0.0304(13) 0.0109(11) -0.0195(14) -0.0233(14)
C16 0.0649(19) 0.0477(15) 0.0303(13) 0.0038(11) -0.0115(13) -0.0157(13)
C17 0.0454(15) 0.0361(13) 0.0394(14) 0.0000(11) -0.0021(11) 0.0002(11)
C18 0.0346(13) 0.0283(11) 0.0390(13) 0.0056(10) -0.0002(10) 0.0020(10)
C19 0.093(2) 0.0270(12) 0.0390(15) 0.0087(11) -0.0301(15) -0.0118(13)
C20 0.123(3) 0.0408(16) 0.0505(18) 0.0061(14) -0.0177(19) -0.0349(18)
C21 0.124(3) 0.0416(17) 0.083(3) 0.0005(16) -0.057(2) 0.0112(19)
C22 0.081(2) 0.0229(12) 0.0467(15) 0.0038(11) 0.0163(14) 0.0050(12)
C23 0.062(4) 0.033(4) 0.063(4) 0.002(4) 0.006(3) -0.019(3)
C24 0.067(4) 0.024(2) 0.041(3) -0.001(2) -0.002(3) 0.001(2)
C23X 0.104(5) 0.028(4) 0.049(4) 0.003(3) 0.008(4) -0.025(3)
C24X 0.100(5) 0.030(3) 0.057(4) -0.003(3) -0.021(4) 0.015(3)
N2 0.0260(17) 0.072(2) 0.040(5) 0.003(2) 0.0035(17) 0.0098(16)
C25 0.029(2) 0.097(3) 0.063(3) 0.002(5) -0.008(5) -0.003(2)
C26 0.041(3) 0.130(6) 0.076(4) 0.001(4) -0.013(3) 0.011(4)
C27 0.051(4) 0.147(6) 0.077(5) 0.006(4) -0.017(3) 0.030(4)
C28 0.057(3) 0.110(5) 0.080(5) 0.006(3) -0.006(3) 0.037(3)
C29 0.041(3) 0.083(4) 0.057(3) -0.003(3) 0.005(2) 0.022(3)
C30 0.041(4) 0.144(8) 0.093(5) 0.024(5) 0.002(4) -0.010(5)
C31 0.052(4) 0.084(4) 0.095(5) -0.010(4) -0.015(3) -0.013(3)
C32 0.054(4) 0.132(7) 0.072(4) -0.017(4) 0.012(3) 0.026(4)
C33 0.056(3) 0.065(4) 0.076(5) -0.010(3) 0.000(3) 0.020(3)
Na 0.0336(8) 0.0578(10) 0.0850(12) 0.0280(9) -0.0093(8) -0.0029(7)
O1 0.0616(15) 0.0687(16) 0.125(2) 0.0115(15) -0.0087(15) 0.0212(13)
C34 0.087(3) 0.109(4) 0.169(5) 0.030(3) 0.009(3) 0.050(3)
C35 0.078(6) 0.063(5) 0.226(8) 0.006(5) 0.030(6) 0.020(4)
C36 0.117(9) 0.073(6) 0.156(6) -0.004(5) 0.017(5) 0.030(6)
C37 0.079(3) 0.074(2) 0.131(4) -0.004(2) -0.006(3) 0.025(2)
C35X 0.113(7) 0.119(8) 0.182(8) 0.011(6) 0.011(6) 0.048(7)
C36X 0.118(8) 0.090(7) 0.202(9) -0.046(7) -0.040(8) 0.031(7)
O2 0.0403(12) 0.0905(18) 0.111(2) 0.0373(15) -0.0035(13) -0.0178(12)
C38 0.060(2) 0.079(3) 0.171(4) 0.017(3) 0.032(3) -0.017(2)
C39 0.065(2) 0.086(3) 0.145(4) 0.015(3) 0.026(3) -0.016(2)
C40 0.054(5) 0.097(5) 0.114(6) 0.000(4) -0.007(4) -0.036(4)
C41 0.084(3) 0.169(5) 0.104(3) 0.013(3) -0.013(3) -0.062(3)
C40X 0.056(5) 0.104(6) 0.134(6) 0.017(5) -0.008(4) -0.037(5)
O3 0.0423(11) 0.0680(14) 0.0884(17) 0.0326(12) -0.0143(11) -0.0020(10)
C42 0.0537(19) 0.070(2) 0.090(3) 0.0237(19) -0.0037(18) -0.0053(16)
C43 0.098(3) 0.069(2) 0.116(3) 0.019(2) -0.020(3) 0.004(2)
C44 0.063(4) 0.068(4) 0.099(5) 0.017(4) -0.011(4) 0.018(3)
C45 0.040(3) 0.065(4) 0.054(4) 0.011(3) -0.009(3) 0.004(3)
C44X 0.072(4) 0.066(4) 0.086(5) 0.016(3) -0.028(4) 0.005(3)
C45X 0.045(3) 0.059(4) 0.074(4) 0.007(3) -0.019(3) 0.004(3)

loop_
_atom_type_symbol
_atom_type_description
_atom_type_scat_dispersion_real
_atom_type_scat_dispersion_imag
_atom_type_scat_source
C C 0.0033 0.0016 'International Tables Vol C Tables 4.2.6.8 and 6.1.1.4'
H H 0.0000 0.0000 'International Tables Vol C Tables 4.2.6.8 and 6.1.1.4'
N N 0.0061 0.0033 'International Tables Vol C Tables 4.2.6.8 and 6.1.1.4'
O O 0.0106 0.0060 'International Tables Vol C Tables 4.2.6.8 and 6.1.1.4'
Na Na 0.0362 0.0249 'International Tables Vol C Tables 4.2.6.8 and 6.1.1.4'
Mg Mg 0.0486 0.0363 'International Tables Vol C Tables 4.2.6.8 and 6.1.1.4'
Si Si 0.0817 0.0704 'International Tables Vol C Tables 4.2.6.8 and 6.1.1.4'

loop_
_geom_angle_atom_site_label_1
_geom_angle_atom_site_label_2
_geom_angle_atom_site_label_3
_geom_angle
_geom_angle_site_symmetry_1
_geom_angle_site_symmetry_3
N1 Mg N1 79.28(11) . 6_556
N1 Mg N2 147.25(17) . .
N1 Mg N2 131.84(17) 6_556 .
C1 Si C7 102.92(15) . .
C1 Si N1 118.3(3) . .
C1 Si N1 113.6(3) . 6_556
C7 Si N1 112.17(9) . .
C7 Si N1 112.17(9) . 6_556
N1 Si N1 98.15(13) . 6_556
Si C1 C2 126.0(7) . .
Si C1 C6 117.4(6) . .
C2 C1 C6 116.6(4) . .
C1 C2 H2 119.0 . .
C1 C2 C3 121.9(5) . .
H2 C2 C3 119.0 . .
C2 C3 H3 120.1 . .
C2 C3 C4 119.8(5) . .
H3 C3 C4 120.1 . .
C3 C4 H4 120.2 . .
C3 C4 C5 119.6(5) . .
H4 C4 C5 120.2 . .
C4 C5 H5 120.0 . .
C4 C5 C6 120.0(5) . .
H5 C5 C6 120.0 . .
C1 C6 C5 121.9(5) . .
C1 C6 H6 119.0 . .
C5 C6 H6 119.0 . .
Si C7 C8 124.8(3) . .
Si C7 C12 119.2(2) . .
C8 C7 C12 116.0(3) . .
C7 C8 H8 119.3 . .
C7 C8 C9 121.4(4) . .
H8 C8 C9 119.3 . .
C8 C9 H9 119.8 . .
C8 C9 C10 120.4(4) . .
H9 C9 C10 119.8 . .
C9 C10 H10 120.1 . .
C9 C10 C11 119.7(4) . .
H10 C10 C11 120.1 . .
C10 C11 H11 120.2 . .
C10 C11 C12 119.7(4) . .
H11 C11 C12 120.2 . .
C7 C12 C11 122.8(3) . .
C7 C12 H12 118.6 . .
C11 C12 H12 118.6 . .
Mg N1 Si 90.51(9) . .
Mg N1 C13 139.80(15) . .
Si N1 C13 129.43(16) . .
N1 C13 C14 122.3(2) . .
N1 C13 C18 121.0(2) . .
C14 C13 C18 116.6(2) . .
C13 C14 C15 120.3(2) . .
C13 C14 C19 121.1(2) . .
C15 C14 C19 118.5(2) . .
C14 C15 H15 118.9 . .
C14 C15 C16 122.2(2) . .
H15 C15 C16 118.9 . .
C15 C16 H16 120.8 . .
C15 C16 C17 118.5(3) . .
H16 C16 C17 120.8 . .
C16 C17 H17 119.2 . .
C16 C17 C18 121.7(2) . .
H17 C17 C18 119.2 . .
C13 C18 C17 120.6(2) . .
C13 C18 C22 120.4(2) . .
C17 C18 C22 118.8(2) . .
C14 C19 H19 107.9 . .
C14 C19 C20 112.3(3) . .
C14 C19 C21 109.9(2) . .
H19 C19 C20 107.9 . .
H19 C19 C21 107.9 . .
C20 C19 C21 110.8(3) . .
C19 C20 H20A 109.5 . .
C19 C20 H20B 109.5 . .
C19 C20 H20C 109.5 . .
H20A C20 H20B 109.5 . .
H20A C20 H20C 109.5 . .
H20B C20 H20C 109.5 . .
C19 C21 H21A 109.5 . .
C19 C21 H21B 109.5 . .
C19 C21 H21C 109.5 . .
H21A C21 H21B 109.5 . .
H21A C21 H21C 109.5 . .
H21B C21 H21C 109.5 . .
C18 C22 H22 111.2 . .
C18 C22 H22X 106.1 . .
C18 C22 C23 102.5(3) . .
C18 C22 C24 116.4(3) . .
C18 C22 C23X 116.7(4) . .
C18 C22 C24X 107.5(3) . .
H22 C22 C23 111.2 . .
H22 C22 C24 111.2 . .
H22X C22 C23X 106.1 . .
H22X C22 C24X 106.1 . .
C23 C22 C24 103.7(4) . .
C23X C22 C24X 113.5(4) . .
C22 C23 H23A 109.5 . .
C22 C23 H23B 109.5 . .
C22 C23 H23C 109.5 . .
H23A C23 H23B 109.5 . .
H23A C23 H23C 109.5 . .
H23B C23 H23C 109.5 . .
C22 C24 H24A 109.5 . .
C22 C24 H24B 109.5 . .
C22 C24 H24C 109.5 . .
H24A C24 H24B 109.5 . .
H24A C24 H24C 109.5 . .
H24B C24 H24C 109.5 . .
C22 C23X H23D 109.5 . .
C22 C23X H23E 109.5 . .
C22 C23X H23F 109.5 . .
H23D C23X H23E 109.5 . .
H23D C23X H23F 109.5 . .
H23E C23X H23F 109.5 . .
C22 C24X H24D 109.5 . .
C22 C24X H24E 109.5 . .
C22 C24X H24F 109.5 . .
H24D C24X H24E 109.5 . .
H24D C24X H24F 109.5 . .
H24E C24X H24F 109.5 . .
Mg N2 C25 118.4(4) . .
Mg N2 C29 123.9(3) . .
C25 N2 C29 117.2(4) . .
N2 C25 C26 112.3(7) . .
N2 C25 C30 115.0(13) . .
N2 C25 C31 105.7(5) . .
C26 C25 C30 109.7(5) . .
C26 C25 C31 107.3(12) . .
C30 C25 C31 106.3(7) . .
C25 C26 H26A 109.3 . .
C25 C26 H26B 109.3 . .
C25 C26 C27 111.6(7) . .
H26A C26 H26B 108.0 . .
H26A C26 C27 109.3 . .
H26B C26 C27 109.3 . .
C26 C27 H27A 110.0 . .
C26 C27 H27B 110.0 . .
C26 C27 C28 108.7(6) . .
H27A C27 H27B 108.3 . .
H27A C27 C28 110.0 . .
H27B C27 C28 110.0 . .
C27 C28 H28A 109.1 . .
C27 C28 H28B 109.1 . .
C27 C28 C29 112.4(6) . .
H28A C28 H28B 107.9 . .
H28A C28 C29 109.1 . .
H28B C28 C29 109.1 . .
N2 C29 C28 111.9(5) . .
N2 C29 C32 114.3(6) . .
N2 C29 C33 105.9(4) . .
C28 C29 C32 109.6(5) . .
C28 C29 C33 108.7(6) . .
C32 C29 C33 106.2(6) . .
C25 C30 H30A 109.5 . .
C25 C30 H30B 109.5 . .
C25 C30 H30C 109.5 . .
H30A C30 H30B 109.5 . .
H30A C30 H30C 109.5 . .
H30B C30 H30C 109.5 . .
C25 C31 H31A 109.5 . .
C25 C31 H31B 109.5 . .
C25 C31 H31C 109.5 . .
H31A C31 H31B 109.5 . .
H31A C31 H31C 109.5 . .
H31B C31 H31C 109.5 . .
C29 C32 H32A 109.5 . .
C29 C32 H32B 109.5 . .
C29 C32 H32C 109.5 . .
H32A C32 H32B 109.5 . .
H32A C32 H32C 109.5 . .
H32B C32 H32C 109.5 . .
C29 C33 H33A 109.5 . .
C29 C33 H33B 109.5 . .
C29 C33 H33C 109.5 . .
H33A C33 H33B 109.5 . .
H33A C33 H33C 109.5 . .
H33B C33 H33C 109.5 . .
O1 Na O1 180.0 . 5_666
O1 Na O2 90.33(10) . .
O1 Na O2 89.67(10) 5_666 .
O1 Na O2 90.33(10) 5_666 5_666
O1 Na O2 89.67(10) . 5_666
O1 Na O3 92.68(9) . .
O1 Na O3 92.68(9) 5_666 5_666
O1 Na O3 87.32(9) 5_666 .
O1 Na O3 87.32(9) . 5_666
O2 Na O2 180.0 . 5_666
O2 Na O3 91.20(8) . .
O2 Na O3 88.80(8) . 5_666
O2 Na O3 91.20(8) 5_666 5_666
O2 Na O3 88.80(8) 5_666 .
O3 Na O3 180.0 . 5_666
Na O1 C34 131.5(3) . .
Na O1 C37 121.2(2) . .
C34 O1 C37 107.1(4) . .
O1 C34 H34A 111.3 . .
O1 C34 H34B 111.3 . .
O1 C34 H34C 109.4 . .
O1 C34 H34D 109.4 . .
O1 C34 C35 102.5(5) . .
O1 C34 C35X 111.3(6) . .
H34A C34 H34B 109.2 . .
H34A C34 C35 111.3 . .
H34B C34 C35 111.3 . .
H34C C34 H34D 108.0 . .
H34C C34 C35X 109.4 . .
H34D C34 C35X 109.4 . .
C34 C35 H35A 111.8 . .
C34 C35 H35B 111.8 . .
C34 C35 C36 99.9(7) . .
H35A C35 H35B 109.5 . .
H35A C35 C36 111.8 . .
H35B C35 C36 111.8 . .
C35 C36 H36A 112.9 . .
C35 C36 H36B 112.9 . .
C35 C36 C37 94.2(7) . .
H36A C36 H36B 110.3 . .
H36A C36 C37 112.9 . .
H36B C36 C37 112.9 . .
O1 C37 C36 111.9(5) . .
O1 C37 H37A 109.2 . .
O1 C37 H37B 109.2 . .
O1 C37 H37C 111.2 . .
O1 C37 H37D 111.2 . .
O1 C37 C36X 102.7(6) . .
C36 C37 H37A 109.2 . .
C36 C37 H37B 109.2 . .
H37A C37 H37B 107.9 . .
H37C C37 H37D 109.1 . .
H37C C37 C36X 111.2 . .
H37D C37 C36X 111.2 . .
C34 C35X H35C 112.8 . .
C34 C35X H35D 112.8 . .
C34 C35X C36X 94.7(8) . .
H35C C35X H35D 110.3 . .
H35C C35X C36X 112.8 . .
H35D C35X C36X 112.8 . .
C37 C36X C35X 100.9(8) . .
C37 C36X H36C 111.6 . .
C37 C36X H36D 111.6 . .
C35X C36X H36C 111.6 . .
C35X C36X H36D 111.6 . .
H36C C36X H36D 109.4 . .
Na O2 C38 122.6(3) . .
Na O2 C41 130.5(3) . .
C38 O2 C41 106.6(3) . .
O2 C38 H38A 110.1 . .
O2 C38 H38B 110.1 . .
O2 C38 C39 107.9(4) . .
H38A C38 H38B 108.4 . .
H38A C38 C39 110.1 . .
H38B C38 C39 110.1 . .
C38 C39 H39A 110.3 . .
C38 C39 H39B 110.3 . .
C38 C39 H39C 112.7 . .
C38 C39 H39D 112.7 . .
C38 C39 C40 107.0(4) . .
C38 C39 C40X 95.1(5) . .
H39A C39 H39B 108.6 . .
H39A C39 C40 110.3 . .
H39B C39 C40 110.3 . .
H39C C39 H39D 110.2 . .
H39C C39 C40X 112.7 . .
H39D C39 C40X 112.7 . .
C39 C40 H40A 111.6 . .
C39 C40 H40B 111.6 . .
C39 C40 C41 100.7(5) . .
H40A C40 H40B 109.4 . .
H40A C40 C41 111.6 . .
H40B C40 C41 111.6 . .
O2 C41 C40 105.8(4) . .
O2 C41 H41A 110.6 . .
O2 C41 H41B 110.6 . .
O2 C41 H41C 111.2 . .
O2 C41 H41D 111.2 . .
O2 C41 C40X 103.0(5) . .
C40 C41 H41A 110.6 . .
C40 C41 H41B 110.6 . .
H41A C41 H41B 108.7 . .
H41C C41 H41D 109.1 . .
H41C C41 C40X 111.2 . .
H41D C41 C40X 111.2 . .
C39 C40X C41 106.5(5) . .
C39 C40X H40C 110.4 . .
C39 C40X H40D 110.4 . .
C41 C40X H40C 110.4 . .
C41 C40X H40D 110.4 . .
H40C C40X H40D 108.6 . .
Na O3 C42 122.26(18) . .
Na O3 C45 123.0(3) . .
Na O3 C45X 125.6(3) . .
C42 O3 C45 103.3(3) . .
C42 O3 C45X 112.0(3) . .
O3 C42 H42A 110.4 . .
O3 C42 H42B 110.4 . .
O3 C42 C43 106.5(3) . .
H42A C42 H42B 108.6 . .
H42A C42 C43 110.4 . .
H42B C42 C43 110.4 . .
C42 C43 H43A 110.6 . .
C42 C43 H43B 110.6 . .
C42 C43 H43C 111.4 . .
C42 C43 H43D 111.4 . .
C42 C43 C44 105.5(4) . .
C42 C43 C44X 102.0(4) . .
H43A C43 H43B 108.8 . .
H43A C43 C44 110.6 . .
H43B C43 C44 110.6 . .
H43C C43 H43D 109.2 . .
H43C C43 C44X 111.4 . .
H43D C43 C44X 111.4 . .
C43 C44 H44A 111.8 . .
C43 C44 H44B 111.8 . .
C43 C44 C45 100.1(5) . .
H44A C44 H44B 109.5 . .
H44A C44 C45 111.8 . .
H44B C44 C45 111.8 . .
O3 C45 C44 109.7(5) . .
O3 C45 H45A 109.7 . .
O3 C45 H45B 109.7 . .
C44 C45 H45A 109.7 . .
C44 C45 H45B 109.7 . .
H45A C45 H45B 108.2 . .
C43 C44X H44C 110.8 . .
C43 C44X H44D 110.8 . .
C43 C44X C45X 104.8(5) . .
H44C C44X H44D 108.9 . .
H44C C44X C45X 110.8 . .
H44D C44X C45X 110.8 . .
O3 C45X C44X 104.3(5) . .
O3 C45X H45C 110.9 . .
O3 C45X H45D 110.9 . .
C44X C45X H45C 110.9 . .
C44X C45X H45D 110.9 . .
H45C C45X H45D 108.9 . .

loop_
_geom_bond_atom_site_label_1
_geom_bond_atom_site_label_2
_geom_bond_distance
_geom_bond_site_symmetry_2
Mg N1 2.019(2) .
Mg N1 2.019(2) 6_556
Mg N2 1.967(4) .
Si C1 1.884(4) .
Si C7 1.906(3) .
Si N1 1.7052(19) .
Si N1 1.7052(19) 6_556
C1 C2 1.392(9) .
C1 C6 1.385(11) .
C2 H2 0.950 .
C2 C3 1.383(7) .
C3 H3 0.950 .
C3 C4 1.374(6) .
C4 H4 0.950 .
C4 C5 1.372(7) .
C5 H5 0.950 .
C5 C6 1.385(7) .
C6 H6 0.950 .
C7 C8 1.393(5) .
C7 C12 1.396(4) .
C8 H8 0.950 .
C8 C9 1.386(5) .
C9 H9 0.950 .
C9 C10 1.376(6) .
C10 H10 0.950 .
C10 C11 1.367(6) .
C11 H11 0.950 .
C11 C12 1.374(5) .
C12 H12 0.950 .
N1 C13 1.399(3) .
C13 C14 1.411(3) .
C13 C18 1.424(3) .
C14 C15 1.388(4) .
C14 C19 1.508(3) .
C15 H15 0.950 .
C15 C16 1.369(4) .
C16 H16 0.950 .
C16 C17 1.373(4) .
C17 H17 0.950 .
C17 C18 1.386(3) .
C18 C22 1.521(3) .
C19 H19 1.000 .
C19 C20 1.541(4) .
C19 C21 1.522(4) .
C20 H20A 0.980 .
C20 H20B 0.980 .
C20 H20C 0.980 .
C21 H21A 0.980 .
C21 H21B 0.980 .
C21 H21C 0.980 .
C22 H22 1.000 .
C22 H22X 1.000 .
C22 C23 1.640(7) .
C22 C24 1.530(5) .
C22 C23X 1.404(8) .
C22 C24X 1.623(7) .
C23 H23A 0.980 .
C23 H23B 0.980 .
C23 H23C 0.980 .
C24 H24A 0.980 .
C24 H24B 0.980 .
C24 H24C 0.980 .
C23X H23D 0.980 .
C23X H23E 0.980 .
C23X H23F 0.980 .
C24X H24D 0.980 .
C24X H24E 0.980 .
C24X H24F 0.980 .
N2 C25 1.459(7) .
N2 C29 1.449(7) .
C25 C26 1.540(14) .
C25 C30 1.532(16) .
C25 C31 1.527(11) .
C26 H26A 0.990 .
C26 H26B 0.990 .
C26 C27 1.516(10) .
C27 H27A 0.990 .
C27 H27B 0.990 .
C27 C28 1.527(10) .
C28 H28A 0.990 .
C28 H28B 0.990 .
C28 C29 1.534(8) .
C29 C32 1.548(9) .
C29 C33 1.533(8) .
C30 H30A 0.980 .
C30 H30B 0.980 .
C30 H30C 0.980 .
C31 H31A 0.980 .
C31 H31B 0.980 .
C31 H31C 0.980 .
C32 H32A 0.980 .
C32 H32B 0.980 .
C32 H32C 0.980 .
C33 H33A 0.980 .
C33 H33B 0.980 .
C33 H33C 0.980 .
Na O1 2.369(3) .
Na O1 2.369(3) 5_666
Na O2 2.390(2) .
Na O2 2.390(2) 5_666
Na O3 2.359(2) .
Na O3 2.359(2) 5_666
O1 C34 1.435(5) .
O1 C37 1.406(5) .
C34 H34A 0.990 .
C34 H34B 0.990 .
C34 H34C 0.990 .
C34 H34D 0.990 .
C34 C35 1.527(10) .
C34 C35X 1.429(10) .
C35 H35A 0.990 .
C35 H35B 0.990 .
C35 C36 1.600(12) .
C36 H36A 0.990 .
C36 H36B 0.990 .
C36 C37 1.512(10) .
C37 H37A 0.990 .
C37 H37B 0.990 .
C37 H37C 0.990 .
C37 H37D 0.990 .
C37 C36X 1.503(10) .
C35X H35C 0.990 .
C35X H35D 0.990 .
C35X C36X 1.588(12) .
C36X H36C 0.990 .
C36X H36D 0.990 .
O2 C38 1.428(5) .
O2 C41 1.416(5) .
C38 H38A 0.990 .
C38 H38B 0.990 .
C38 C39 1.473(5) .
C39 H39A 0.990 .
C39 H39B 0.990 .
C39 H39C 0.990 .
C39 H39D 0.990 .
C39 C40 1.541(9) .
C39 C40X 1.468(9) .
C40 H40A 0.990 .
C40 H40B 0.990 .
C40 C41 1.567(8) .
C41 H41A 0.990 .
C41 H41B 0.990 .
C41 H41C 0.990 .
C41 H41D 0.990 .
C41 C40X 1.519(8) .
C40X H40C 0.990 .
C40X H40D 0.990 .
O3 C42 1.409(4) .
O3 C45 1.493(6) .
O3 C45X 1.467(6) .
C42 H42A 0.990 .
C42 H42B 0.990 .
C42 C43 1.486(5) .
C43 H43A 0.990 .
C43 H43B 0.990 .
C43 H43C 0.990 .
C43 H43D 0.990 .
C43 C44 1.429(8) .
C43 C44X 1.563(7) .
C44 H44A 0.990 .
C44 H44B 0.990 .
C44 C45 1.493(8) .
C45 H45A 0.990 .
C45 H45B 0.990 .
C44X H44C 0.990 .
C44X H44D 0.990 .
C44X C45X 1.495(8) .
C45X H45C 0.990 .
C45X H45D 0.990 .

loop_
_geom_torsion_atom_site_label_1
_geom_torsion_atom_site_label_2
_geom_torsion_atom_site_label_3
_geom_torsion_atom_site_label_4
_geom_torsion
_geom_torsion_site_symmetry_1
C7 Si C1 C2 -122.4(5) .
C7 Si C1 C6 58.7(6) .
N1 Si C1 C2 1.9(7) .
N1 Si C1 C2 116.1(7) 6_556
N1 Si C1 C6 -177.0(4) .
N1 Si C1 C6 -62.8(5) 6_556
Si C1 C2 C3 -176.9(5) .
C6 C1 C2 C3 2.0(9) .
C1 C2 C3 C4 -3.2(9) .
C2 C3 C4 C5 1.8(9) .
C3 C4 C5 C6 0.5(9) .
C4 C5 C6 C1 -1.7(10) .
Si C1 C6 C5 179.4(5) .
C2 C1 C6 C5 0.4(10) .
Si C7 C8 C9 180.0 .
C12 C7 C8 C9 0.0 .
C7 C8 C9 C10 0.0 .
C8 C9 C10 C11 0.0 .
C9 C10 C11 C12 0.0 .
C10 C11 C12 C7 0.0 .
Si C7 C12 C11 180.0 .
C8 C7 C12 C11 0.0 .
C1 Si N1 Mg 132.6(3) .
C1 Si N1 C13 -42.5(3) .
C7 Si N1 Mg -107.82(11) .
C7 Si N1 C13 77.1(2) .
N1 Si N1 Mg 10.21(13) 6_556
N1 Si N1 C13 -164.87(14) 6_556
Mg N1 C13 C14 94.8(3) .
Mg N1 C13 C18 -82.4(3) .
Si N1 C13 C14 -92.8(3) .
Si N1 C13 C18 89.9(3) .
N1 C13 C14 C15 179.3(2) .
N1 C13 C14 C19 -3.6(4) .
C18 C13 C14 C15 -3.3(4) .
C18 C13 C14 C19 173.8(2) .
C13 C14 C15 C16 0.5(5) .
C19 C14 C15 C16 -176.6(3) .
C14 C15 C16 C17 2.0(5) .
C15 C16 C17 C18 -1.6(4) .
C16 C17 C18 C13 -1.3(4) .
C16 C17 C18 C22 173.7(3) .
N1 C13 C18 C17 -178.9(2) .
N1 C13 C18 C22 6.2(3) .
C14 C13 C18 C17 3.7(3) .
C14 C13 C18 C22 -171.2(2) .
C13 C14 C19 C20 122.6(3) .
C13 C14 C19 C21 -113.6(3) .
C15 C14 C19 C20 -60.2(3) .
C15 C14 C19 C21 63.5(4) .
C13 C18 C22 C23 88.9(4) .
C13 C18 C22 C24 -158.6(4) .
C13 C18 C22 C23X 110.0(5) .
C13 C18 C22 C24X -121.1(3) .
C17 C18 C22 C23 -86.1(4) .
C17 C18 C22 C24 26.4(5) .
C17 C18 C22 C23X -65.0(5) .
C17 C18 C22 C24X 64.0(4) .
Mg N2 C25 C26 -124.1(7) .
Mg N2 C25 C30 109.5(7) .
Mg N2 C25 C31 -7.4(14) .
C29 N2 C25 C26 48.0(15) .
C29 N2 C25 C30 -78.5(9) .
C29 N2 C25 C31 164.7(7) .
N2 C25 C26 C27 -51.7(13) .
C30 C25 C26 C27 77.5(9) .
C31 C25 C26 C27 -167.4(7) .
C25 C26 C27 C28 55.9(9) .
C26 C27 C28 C29 -56.3(8) .
Mg N2 C29 C28 123.9(5) .
Mg N2 C29 C32 -110.8(6) .
Mg N2 C29 C33 5.7(7) .
C25 N2 C29 C28 -47.6(12) .
C25 N2 C29 C32 77.7(11) .
C25 N2 C29 C33 -165.8(9) .
C27 C28 C29 N2 51.5(7) .
C27 C28 C29 C32 -76.3(8) .
C27 C28 C29 C33 168.1(6) .
Na O1 C34 C35 148.5(5) .
Na O1 C34 C35X -173.2(7) .
C37 O1 C34 C35 -26.7(7) .
C37 O1 C34 C35X 11.6(9) .
O1 C34 C35 C36 45.9(9) .
C34 C35 C36 C37 -45.0(10) .
Na O1 C37 C36 179.5(6) .
Na O1 C37 C36X -155.3(7) .
C34 O1 C37 C36 -4.7(8) .
C34 O1 C37 C36X 20.5(8) .
C35 C36 C37 O1 31.7(10) .
O1 C34 C35X C36X -35.4(12) .
O1 C37 C36X C35X -41.8(12) .
C34 C35X C36X C37 45.7(13) .
Na O2 C38 C39 144.8(3) .
C41 O2 C38 C39 -29.8(5) .
O2 C38 C39 C40 11.0(6) .
O2 C38 C39 C40X 43.7(6) .
C38 C39 C40 C41 9.7(7) .
Na O2 C41 C40 -138.0(4) .
Na O2 C41 C40X -172.4(5) .
C38 O2 C41 C40 36.0(6) .
C38 O2 C41 C40X 1.6(6) .
C39 C40 C41 O2 -27.6(7) .
C38 C39 C40X C41 -41.7(8) .
O2 C41 C40X C39 26.8(8) .
Na O3 C42 C43 -165.7(3) .
C45 O3 C42 C43 -21.6(5) .
C45X O3 C42 C43 18.5(5) .
O3 C42 C43 C44 38.7(6) .
O3 C42 C43 C44X -30.1(5) .
C42 C43 C44 C45 -36.5(6) .
Na O3 C45 C44 142.6(4) .
C42 O3 C45 C44 -1.2(6) .
C43 C44 C45 O3 23.8(7) .
C42 C43 C44X C45X 31.3(7) .
Na O3 C45X C44X -173.3(4) .
C42 O3 C45X C44X 2.3(7) .
C43 C44X C45X O3 -20.9(8) .
